data_4507763
loop_
_publ_author_name
'Rajbanshi, Arbin'
'Wan, Shun'
'Custelcean, Radu'

_publ_section_title
;
 Dihydrogen Phosphate Clusters: Trapping H2PO4--Tetramers and Hexamers in
 Urea-Functionalized Molecular Crystals
;
_journal_issue 5
_journal_name_full 'Crystal Growth &amp; Design'
_journal_page_first 2233
_journal_paper_doi 10.1021/cg400336q
_journal_volume 13
_journal_year 2013
_chemical_formula_sum 'C77 H154 N11 O19 P3'
_chemical_formula_weight 1631.02
_chemical_name_systematic
; 
 ? 
;
_space_group_IT_number 2
_symmetry_cell_setting triclinic
_symmetry_space_group_name_Hall '-P 1'
_symmetry_space_group_name_H-M 'P -1'
_atom_sites_solution_hydrogens geom
_atom_sites_solution_primary direct
_atom_sites_solution_secondary difmap
_audit_creation_method SHELXL-97
_cell_angle_alpha 79.749(2)
_cell_angle_beta 89.457(2)
_cell_angle_gamma 66.057(2)
_cell_formula_units_Z 2
_cell_length_a 14.0158(12)
_cell_length_b 17.1001(15)
_cell_length_c 22.014(2)
_cell_measurement_temperature 173(2)
_cell_volume 4733.6(7)
_computing_structure_refinement 'SHELXL-97 (Sheldrick, 1997)'
_computing_structure_solution 'SHELXS-97 (Sheldrick, 1990)'
_diffrn_ambient_temperature 173(2)
_diffrn_measured_fraction_theta_full 0.999
_diffrn_measured_fraction_theta_max 0.999
_diffrn_radiation_monochromator graphite
_diffrn_radiation_source 'fine-focus sealed tube'
_diffrn_radiation_type MoK\a
_diffrn_radiation_wavelength 0.71073
_diffrn_reflns_av_R_equivalents 0.0317
_diffrn_reflns_av_sigmaI/netI 0.0383
_diffrn_reflns_limit_h_max 16
_diffrn_reflns_limit_h_min -15
_diffrn_reflns_limit_k_max 20
_diffrn_reflns_limit_k_min -20
_diffrn_reflns_limit_l_max 26
_diffrn_reflns_limit_l_min -26
_diffrn_reflns_number 43011
_diffrn_reflns_theta_full 25.00
_diffrn_reflns_theta_max 25.00
_diffrn_reflns_theta_min 1.77
_exptl_absorpt_coefficient_mu 0.129
_exptl_absorpt_correction_T_max 0.9873
_exptl_absorpt_correction_T_min 0.9624
_exptl_absorpt_correction_type multi-scan
_exptl_absorpt_process_details SADABS
_exptl_crystal_density_diffrn 1.144
_exptl_crystal_density_method 'not measured'
_exptl_crystal_F_000 1780
_exptl_crystal_size_max 0.30
_exptl_crystal_size_mid 0.16
_exptl_crystal_size_min 0.10
_refine_diff_density_max 0.737
_refine_diff_density_min -0.386
_refine_diff_density_rms 0.049
_refine_ls_extinction_method none
_refine_ls_goodness_of_fit_ref 1.094
_refine_ls_hydrogen_treatment mixed
_refine_ls_matrix_type full
_refine_ls_number_parameters 1042
_refine_ls_number_reflns 16661
_refine_ls_number_restraints 0
_refine_ls_restrained_S_all 1.094
_refine_ls_R_factor_all 0.0680
_refine_ls_R_factor_gt 0.0515
_refine_ls_shift/su_max 0.001
_refine_ls_shift/su_mean 0.000
_refine_ls_structure_factor_coef Fsqd
_refine_ls_weighting_details 'calc w=1/[\s^2^(Fo^2^)+(0.0927P)^2^+0.4988P] where P=(Fo^2^+2Fc^2^)/3'
_refine_ls_weighting_scheme calc
_refine_ls_wR_factor_gt 0.1478
_refine_ls_wR_factor_ref 0.1590
_reflns_number_gt 12556
_reflns_number_total 16661
_reflns_threshold_expression >2sigma(I)
_cod_data_source_file cg400336q_si_002.cif
_cod_data_source_block 1
_cod_original_sg_symbol_H-M P-1
_cod_database_code 4507763

loop_
_symmetry_equiv_pos_as_xyz
'x, y, z'
'-x, -y, -z'

loop_
_atom_site_label
_atom_site_type_symbol
_atom_site_fract_x
_atom_site_fract_y
_atom_site_fract_z
_atom_site_U_iso_or_equiv
_atom_site_adp_type
_atom_site_occupancy
_atom_site_symmetry_multiplicity
_atom_site_calc_flag
_atom_site_refinement_flags
P1 P 1.10735(5) 0.64977(4) -0.25200(3) 0.03667(15) Uani 1 1 d .
O1 O 0.96458(15) 0.97196(13) -0.41565(10) 0.0697(5) Uani 1 1 d .
N1 N 0.94426(19) 0.84772(17) -0.38476(10) 0.0677(7) Uani 1 1 d .
H75 H 0.9745 0.7922 -0.3675 0.081 Uiso 1 1 calc R
C1 C 1.0004(2) 0.89595(17) -0.38986(11) 0.0498(6) Uani 1 1 d .
H1 H 0.951(2) 0.5982(19) 0.1774(13) 0.061(9) Uiso 1 1 d .
P2 P 1.08882(4) 0.59056(4) 0.20148(2) 0.03488(14) Uani 1 1 d .
O2 O 1.29374(12) 0.86126(10) -0.18649(6) 0.0403(4) Uani 1 1 d .
N2 N 1.10093(15) 0.85173(12) -0.36340(8) 0.0411(4) Uani 1 1 d .
H24 H 1.1200 0.7972 -0.3446 0.049 Uiso 1 1 calc R
C2 C 1.17541(17) 0.88762(13) -0.36433(9) 0.0363(5) Uani 1 1 d .
H2 H 1.133(3) 0.401(2) 0.2322(15) 0.084(11) Uiso 1 1 d .
P3 P 0.96288(4) 0.48026(4) 0.09317(2) 0.03284(14) Uani 1 1 d .
O3 O 1.35180(15) 0.77206(14) 0.12732(7) 0.0612(5) Uani 1 1 d .
N3 N 1.24027(14) 0.80524(11) -0.25997(7) 0.0358(4) Uani 1 1 d .
H13 H 1.2241 0.7624 -0.2659 0.043 Uiso 1 1 calc R
C3 C 1.18071(19) 0.94620(14) -0.41585(10) 0.0442(5) Uani 1 1 d .
H50 H 1.1340 0.9618 -0.4513 0.053 Uiso 1 1 calc R
H3 H 1.139(3) 0.530(2) -0.2128(16) 0.087(13) Uiso 1 1 d .
O4 O 1.37054(12) 0.51651(9) 0.40436(6) 0.0404(4) Uani 1 1 d .
N4 N 1.22827(14) 0.75827(11) -0.15745(7) 0.0360(4) Uani 1 1 d .
H12 H 1.2017 0.7262 -0.1721 0.043 Uiso 1 1 calc R
C4 C 1.2532(2) 0.98154(16) -0.41567(11) 0.0507(6) Uani 1 1 d .
H65 H 1.2541 1.0232 -0.4503 0.061 Uiso 1 1 calc R
H4 H 1.083(5) 0.505(4) -0.296(3) 0.23(3) Uiso 1 1 d .
O5 O 1.17629(12) 0.67906(10) -0.29330(7) 0.0431(4) Uani 1 1 d .
N5 N 1.25995(15) 0.69695(13) 0.10311(8) 0.0417(4) Uani 1 1 d .
H21 H 1.2333 0.6602 0.1198 0.050 Uiso 1 1 calc R
C5 C 1.3244(2) 0.95694(16) -0.36576(11) 0.0511(6) Uani 1 1 d .
H72 H 1.3745 0.9813 -0.3660 0.061 Uiso 1 1 calc R
O6 O 1.09581(12) 0.67661(9) -0.18983(7) 0.0401(4) Uani 1 1 d .
N6 N 1.28424(15) 0.70343(12) 0.20323(8) 0.0401(4) Uani 1 1 d .
H22 H 1.2493 0.6703 0.2092 0.048 Uiso 1 1 calc R
C6 C 1.32282(19) 0.89641(15) -0.31507(10) 0.0436(5) Uani 1 1 d .
H55 H 1.3740 0.8775 -0.2815 0.052 Uiso 1 1 calc R
H6 H 0.991(3) 0.535(2) -0.3521(14) 0.075(9) Uiso 1 1 d .
O7 O 1.14623(15) 0.54883(11) -0.24269(8) 0.0463(4) Uani 1 1 d .
N7 N 1.27212(14) 0.61143(11) 0.31793(8) 0.0384(4) Uani 1 1 d .
H20 H 1.2238 0.6197 0.2893 0.046 Uiso 1 1 calc R
C7 C 1.24699(17) 0.86322(13) -0.31296(9) 0.0355(5) Uani 1 1 d .
O8 O 0.99674(15) 0.68894(12) -0.28883(8) 0.0546(5) Uani 1 1 d .
N8 N 1.25680(15) 0.48342(12) 0.35263(8) 0.0403(4) Uani 1 1 d .
H17 H 1.2068 0.5022 0.3229 0.048 Uiso 1 1 calc R
C8 C 1.25730(16) 0.81155(13) -0.20006(9) 0.0330(5) Uani 1 1 d .
H8 H 1.115(2) 0.3555(19) 0.1883(15) 0.073(9) Uiso 1 1 d .
O9 O 1.11898(12) 0.65687(10) 0.22157(7) 0.0447(4) Uani 1 1 d .
N9 N 0.61794(13) 0.70146(11) -0.09313(8) 0.0376(4) Uani 1 1 d .
C9 C 1.23627(16) 0.74921(13) -0.09254(9) 0.0339(5) Uani 1 1 d .
H9 H 1.105(2) 0.5514(19) 0.1160(14) 0.072(9) Uiso 1 1 d .
O10 O 1.12138(14) 0.50630(10) 0.24624(7) 0.0500(4) Uani 1 1 d .
N10 N 0.97707(15) 0.91288(11) 0.23110(9) 0.0449(5) Uani 1 1 d .
C10 C 1.27605(17) 0.79401(14) -0.06081(9) 0.0373(5) Uani 1 1 d .
H43 H 1.2972 0.8363 -0.0834 0.045 Uiso 1 1 calc R
H10 H 0.948(2) 0.6763(17) -0.2669(13) 0.058(8) Uiso 1 1 d .
O11 O 0.96777(13) 0.63271(12) 0.18743(9) 0.0522(5) Uani 1 1 d .
N11 N 1.30581(13) 0.49906(11) 0.58760(7) 0.0342(4) Uani 1 1 d .
C11 C 1.28526(17) 0.77777(15) 0.00338(10) 0.0393(5) Uani 1 1 d .
H42 H 1.3134 0.8086 0.0243 0.047 Uiso 1 1 calc R
O12 O 1.13779(14) 0.57464(13) 0.13778(8) 0.0535(5) Uani 1 1 d .
C12 C 1.25365(16) 0.71678(14) 0.03745(9) 0.0356(5) Uani 1 1 d .
O13 O 1.04905(11) 0.50717(10) 0.07057(6) 0.0382(3) Uani 1 1 d .
C13 C 1.21119(18) 0.67427(15) 0.00580(10) 0.0417(5) Uani 1 1 d .
H53 H 1.1879 0.6334 0.0284 0.050 Uiso 1 1 calc R
O14 O 0.90317(11) 0.52574(9) 0.14309(6) 0.0361(3) Uani 1 1 d .
C14 C 1.20204(18) 0.69009(14) -0.05792(10) 0.0397(5) Uani 1 1 d .
H34 H 1.1720 0.6603 -0.0786 0.048 Uiso 1 1 calc R
H14 H 0.980(2) 0.361(2) 0.1425(14) 0.073(10) Uiso 1 1 d .
O15 O 1.01515(12) 0.37936(10) 0.11756(7) 0.0391(4) Uani 1 1 d .
C15 C 1.30258(17) 0.72830(15) 0.14327(10) 0.0402(5) Uani 1 1 d .
O16 O 0.88249(12) 0.49752(11) 0.03838(7) 0.0418(4) Uani 1 1 d .
C16 C 1.31499(16) 0.72494(14) 0.25673(9) 0.0358(5) Uani 1 1 d .
H16 H 0.908(2) 0.4896(18) 0.0048(14) 0.063(9) Uiso 1 1 d .
O17 O 1.14606(13) 0.34909(11) 0.22633(8) 0.0435(4) Uani 1 1 d .
C17 C 1.34809(18) 0.79163(15) 0.25424(10) 0.0439(5) Uani 1 1 d .
H48 H 1.3514 0.8243 0.2152 0.053 Uiso 1 1 calc R
O18 O 1.0692(2) 0.4700(2) -0.32447(11) 0.0964(9) Uani 1 1 d .
C18 C 1.3765(2) 0.81146(16) 0.30785(11) 0.0486(6) Uani 1 1 d .
H67 H 1.3998 0.8568 0.3054 0.058 Uiso 1 1 calc R
O19 O 1.4654(2) 0.9114(2) -0.00832(13) 0.1218(11) Uani 1 1 d .
C19 C 1.37058(19) 0.76469(15) 0.36498(11) 0.0452(5) Uani 1 1 d .
H69 H 1.3898 0.7781 0.4018 0.054 Uiso 1 1 calc R
C20 C 1.33681(17) 0.69868(14) 0.36835(10) 0.0397(5) Uani 1 1 d .
H38 H 1.3323 0.6674 0.4077 0.048 Uiso 1 1 calc R
C21 C 1.30936(16) 0.67737(13) 0.31509(9) 0.0347(5) Uani 1 1 d .
C22 C 1.30461(16) 0.53531(13) 0.36143(9) 0.0344(5) Uani 1 1 d .
C23 C 0.8364(3) 0.8846(3) -0.40679(17) 0.1005(13) Uani 1 1 d .
H88A H 0.8172 0.8378 -0.4155 0.121 Uiso 1 1 calc R
H88B H 0.8259 0.9268 -0.4459 0.121 Uiso 1 1 calc R
C24 C 0.7692(7) 0.9281(6) -0.3622(4) 0.226(4) Uiso 1 1 d .
H15A H 0.8054 0.9534 -0.3393 0.339 Uiso 1 1 calc R
H15B H 0.7518 0.8860 -0.3333 0.339 Uiso 1 1 calc R
H15C H 0.7049 0.9744 -0.3837 0.339 Uiso 1 1 calc R
C25 C 1.2853(2) 0.39790(16) 0.39059(11) 0.0525(6) Uani 1 1 d .
H71A H 1.3501 0.3565 0.3761 0.063 Uiso 1 1 calc R
H71B H 1.3008 0.4004 0.4338 0.063 Uiso 1 1 calc R
C26 C 1.2061(5) 0.3652(4) 0.3898(3) 0.165(3) Uani 1 1 d .
H11A H 1.1379 0.4112 0.3944 0.247 Uiso 1 1 calc R
H11B H 1.2220 0.3155 0.4239 0.247 Uiso 1 1 calc R
H11C H 1.2044 0.3465 0.3504 0.247 Uiso 1 1 calc R
C27 C 0.55544(17) 0.67510(14) -0.04298(10) 0.0405(5) Uani 1 1 d .
H46A H 0.5367 0.7174 -0.0148 0.049 Uiso 1 1 calc R
H46B H 0.4893 0.6810 -0.0630 0.049 Uiso 1 1 calc R
C28 C 0.60650(19) 0.58464(15) -0.00408(11) 0.0476(6) Uani 1 1 d .
H70A H 0.6761 0.5747 0.0135 0.057 Uiso 1 1 calc R
H70B H 0.6161 0.5406 -0.0300 0.057 Uiso 1 1 calc R
C29 C 0.5368(2) 0.57565(17) 0.04819(12) 0.0543(6) Uani 1 1 d .
H77A H 0.5228 0.6234 0.0713 0.065 Uiso 1 1 calc R
H77B H 0.4689 0.5827 0.0298 0.065 Uiso 1 1 calc R
C30 C 0.5830(3) 0.48990(18) 0.09306(13) 0.0654(8) Uani 1 1 d .
H82A H 0.5959 0.4421 0.0708 0.098 Uiso 1 1 calc R
H82B H 0.5341 0.4887 0.1249 0.098 Uiso 1 1 calc R
H82C H 0.6492 0.4831 0.1126 0.098 Uiso 1 1 calc R
C31 C 0.72342(17) 0.68989(15) -0.06642(11) 0.0418(5) Uani 1 1 d .
H54A H 0.7677 0.6267 -0.0543 0.050 Uiso 1 1 calc R
H54B H 0.7578 0.7142 -0.0994 0.050 Uiso 1 1 calc R
C32 C 0.71997(18) 0.73200(16) -0.01113(11) 0.0473(6) Uani 1 1 d .
H62A H 0.6983 0.7007 0.0248 0.057 Uiso 1 1 calc R
H62B H 0.6672 0.7931 -0.0204 0.057 Uiso 1 1 calc R
C33 C 0.82581(19) 0.73061(17) 0.00542(12) 0.0522(6) Uani 1 1 d .
H58A H 0.8797 0.6700 0.0111 0.063 Uiso 1 1 calc R
H58B H 0.8447 0.7661 -0.0292 0.063 Uiso 1 1 calc R
C34 C 0.8253(2) 0.7655(2) 0.06359(13) 0.0655(8) Uani 1 1 d .
H90A H 0.7774 0.8273 0.0567 0.098 Uiso 1 1 calc R
H90B H 0.8960 0.7589 0.0747 0.098 Uiso 1 1 calc R
H90C H 0.8021 0.7330 0.0973 0.098 Uiso 1 1 calc R
C35 C 0.55103(17) 0.79680(14) -0.11995(10) 0.0399(5) Uani 1 1 d .
H47A H 0.4830 0.8013 -0.1362 0.048 Uiso 1 1 calc R
H47B H 0.5369 0.8297 -0.0858 0.048 Uiso 1 1 calc R
C36 C 0.5954(2) 0.84080(17) -0.17068(13) 0.0592(7) Uani 1 1 d .
H92A H 0.6135 0.8076 -0.2047 0.071 Uiso 1 1 calc R
H92B H 0.6601 0.8425 -0.1545 0.071 Uiso 1 1 calc R
C37 C 0.5149(2) 0.93299(17) -0.19484(13) 0.0603(7) Uani 1 1 d .
H84A H 0.4505 0.9301 -0.2102 0.072 Uiso 1 1 calc R
H84B H 0.4969 0.9649 -0.1601 0.072 Uiso 1 1 calc R
C38 C 0.5511(3) 0.9840(3) -0.2464(2) 0.1230(18) Uani 1 1 d .
H91A H 0.6139 0.9886 -0.2314 0.185 Uiso 1 1 calc R
H91B H 0.4955 1.0426 -0.2595 0.185 Uiso 1 1 calc R
H91C H 0.5673 0.9539 -0.2816 0.185 Uiso 1 1 calc R
C39 C 0.63914(18) 0.64627(15) -0.14237(11) 0.0425(5) Uani 1 1 d .
H45A H 0.6718 0.5842 -0.1218 0.051 Uiso 1 1 calc R
H45B H 0.6909 0.6578 -0.1692 0.051 Uiso 1 1 calc R
C40 C 0.54507(19) 0.65993(16) -0.18339(11) 0.0468(6) Uani 1 1 d .
H57A H 0.4919 0.6493 -0.1574 0.056 Uiso 1 1 calc R
H57B H 0.5134 0.7210 -0.2061 0.056 Uiso 1 1 calc R
C41 C 0.5774(2) 0.59857(18) -0.22914(12) 0.0564(7) Uani 1 1 d .
H63A H 0.6402 0.6008 -0.2489 0.068 Uiso 1 1 calc R
H63B H 0.5962 0.5382 -0.2066 0.068 Uiso 1 1 calc R
C42 C 0.4915(2) 0.6217(2) -0.27852(14) 0.0669(8) Uani 1 1 d .
H94A H 0.4311 0.6152 -0.2594 0.100 Uiso 1 1 calc R
H94B H 0.5169 0.5827 -0.3083 0.100 Uiso 1 1 calc R
H94C H 0.4709 0.6821 -0.2999 0.100 Uiso 1 1 calc R
C43 C 1.04665(19) 0.85397(15) 0.28844(12) 0.0481(6) Uani 1 1 d .
H66A H 1.0585 0.7931 0.2875 0.058 Uiso 1 1 calc R
H66B H 1.1155 0.8574 0.2860 0.058 Uiso 1 1 calc R
C44 C 1.0045(2) 0.87470(17) 0.35035(12) 0.0553(6) Uani 1 1 d .
H78A H 0.9808 0.9379 0.3494 0.066 Uiso 1 1 calc R
H78B H 0.9434 0.8599 0.3574 0.066 Uiso 1 1 calc R
C45 C 1.0876(2) 0.82395(17) 0.40280(13) 0.0591(7) Uani 1 1 d .
H76A H 1.1440 0.8450 0.3986 0.071 Uiso 1 1 calc R
H76B H 1.1186 0.7616 0.3996 0.071 Uiso 1 1 calc R
C46 C 1.0447(3) 0.83263(18) 0.46626(13) 0.0680(8) Uani 1 1 d .
H96A H 1.0202 0.8934 0.4713 0.102 Uiso 1 1 calc R
H96B H 1.1000 0.7951 0.4985 0.102 Uiso 1 1 calc R
H96C H 0.9862 0.8150 0.4698 0.102 Uiso 1 1 calc R
C47 C 0.86520(18) 0.92200(15) 0.23668(12) 0.0474(6) Uani 1 1 d .
H59A H 0.8383 0.9475 0.2736 0.057 Uiso 1 1 calc R
H59B H 0.8219 0.9636 0.2000 0.057 Uiso 1 1 calc R
C48 C 0.8512(2) 0.83768(16) 0.24189(13) 0.0535(6) Uani 1 1 d .
H87A H 0.8796 0.8102 0.2059 0.064 Uiso 1 1 calc R
H87B H 0.8900 0.7966 0.2800 0.064 Uiso 1 1 calc R
C49 C 0.7358(2) 0.85712(19) 0.24387(15) 0.0663(8) Uani 1 1 d .
H97A H 0.7088 0.8835 0.2804 0.080 Uiso 1 1 calc R
H97B H 0.6976 0.9003 0.2065 0.080 Uiso 1 1 calc R
C50 C 0.7142(3) 0.7775(2) 0.24700(16) 0.0788(9) Uani 1 1 d .
H6A H 0.7312 0.7559 0.2082 0.118 Uiso 1 1 calc R
H6B H 0.6401 0.7923 0.2534 0.118 Uiso 1 1 calc R
H6C H 0.7574 0.7322 0.2815 0.118 Uiso 1 1 calc R
C51 C 1.02333(19) 0.87213(15) 0.17622(12) 0.0484(6) Uani 1 1 d .
H60A H 1.0310 0.8110 0.1847 0.058 Uiso 1 1 calc R
H60B H 1.0944 0.8709 0.1727 0.058 Uiso 1 1 calc R
C52 C 0.9616(2) 0.91691(15) 0.11423(12) 0.0511(6) Uani 1 1 d .
H61A H 0.9497 0.9791 0.1057 0.061 Uiso 1 1 calc R
H61B H 0.8927 0.9137 0.1152 0.061 Uiso 1 1 calc R
C53 C 1.0232(2) 0.87179(17) 0.06335(12) 0.0566(7) Uani 1 1 d .
H79A H 1.0890 0.8803 0.0604 0.068 Uiso 1 1 calc R
H79B H 1.0422 0.8084 0.0753 0.068 Uiso 1 1 calc R
C54 C 0.9641(3) 0.9048(2) 0.00023(13) 0.0694(8) Uani 1 1 d .
H99A H 0.9038 0.8895 0.0012 0.104 Uiso 1 1 calc R
H99B H 1.0105 0.8779 -0.0308 0.104 Uiso 1 1 calc R
H99C H 0.9398 0.9683 -0.0105 0.104 Uiso 1 1 calc R
C55 C 0.97223(19) 1.00491(14) 0.22357(13) 0.0493(6) Uani 1 1 d .
H73A H 0.9182 1.0429 0.1901 0.059 Uiso 1 1 calc R
H73B H 0.9485 1.0266 0.2623 0.059 Uiso 1 1 calc R
C56 C 1.0714(2) 1.01523(17) 0.20928(17) 0.0702(9) Uani 1 1 d .
H83A H 1.0968 0.9936 0.1708 0.084 Uiso 1 1 calc R
H83B H 1.1257 0.9800 0.2433 0.084 Uiso 1 1 calc R
C57 C 1.0536(2) 1.11001(17) 0.20144(17) 0.0703(9) Uani 1 1 d .
H86A H 0.9921 1.1454 0.1719 0.084 Uiso 1 1 calc R
H86B H 1.0365 1.1286 0.2417 0.084 Uiso 1 1 calc R
C58 C 1.1427(3) 1.1291(2) 0.17926(19) 0.0852(10) Uani 1 1 d .
H7A H 1.2048 1.0933 0.2075 0.128 Uiso 1 1 calc R
H7B H 1.1260 1.1909 0.1778 0.128 Uiso 1 1 calc R
H7C H 1.1566 1.1158 0.1377 0.128 Uiso 1 1 calc R
C59 C 1.19019(17) 0.55016(15) 0.56806(10) 0.0403(5) Uani 1 1 d .
H49A H 1.1518 0.5163 0.5884 0.048 Uiso 1 1 calc R
H49B H 1.1654 0.6054 0.5838 0.048 Uiso 1 1 calc R
C60 C 1.16165(18) 0.57171(16) 0.49910(11) 0.0455(6) Uani 1 1 d .
H56A H 1.1957 0.5184 0.4814 0.055 Uiso 1 1 calc R
H56B H 1.1877 0.6152 0.4790 0.055 Uiso 1 1 calc R
C61 C 1.04414(19) 0.60783(18) 0.48611(12) 0.0558(7) Uani 1 1 d .
H80A H 1.0106 0.6616 0.5034 0.067 Uiso 1 1 calc R
H80B H 1.0183 0.5648 0.5073 0.067 Uiso 1 1 calc R
C62 C 1.0124(2) 0.6285(2) 0.41719(14) 0.0707(8) Uani 1 1 d .
H3A H 1.0402 0.6693 0.3958 0.106 Uiso 1 1 calc R
H3B H 0.9359 0.6549 0.4109 0.106 Uiso 1 1 calc R
H3C H 1.0407 0.5746 0.4006 0.106 Uiso 1 1 calc R
C63 C 1.34860(18) 0.41173(14) 0.56686(10) 0.0390(5) Uani 1 1 d .
H41A H 1.3546 0.4224 0.5216 0.047 Uiso 1 1 calc R
H41B H 1.4202 0.3769 0.5866 0.047 Uiso 1 1 calc R
C64 C 1.2858(2) 0.35777(17) 0.58101(13) 0.0585(7) Uani 1 1 d .
H93A H 1.2183 0.3870 0.5559 0.070 Uiso 1 1 calc R
H93B H 1.2707 0.3532 0.6252 0.070 Uiso 1 1 calc R
C65 C 1.3443(2) 0.26755(17) 0.56724(13) 0.0596(7) Uani 1 1 d .
H89A H 1.4077 0.2364 0.5960 0.072 Uiso 1 1 calc R
H89B H 1.3675 0.2729 0.5247 0.072 Uiso 1 1 calc R
C66 C 1.2804(3) 0.2135(2) 0.5730(2) 0.1008(13) Uani 1 1 d .
H9A H 1.2530 0.2113 0.6141 0.151 Uiso 1 1 calc R
H9B H 1.3249 0.1543 0.5674 0.151 Uiso 1 1 calc R
H9C H 1.2221 0.2401 0.5412 0.151 Uiso 1 1 calc R
C67 C 1.31455(17) 0.48644(14) 0.65816(9) 0.0387(5) Uani 1 1 d .
H30A H 1.2836 0.5446 0.6697 0.046 Uiso 1 1 calc R
H30B H 1.2716 0.4548 0.6750 0.046 Uiso 1 1 calc R
C68 C 1.42342(19) 0.43792(16) 0.68928(10) 0.0469(6) Uani 1 1 d .
H52A H 1.4684 0.4674 0.6721 0.056 Uiso 1 1 calc R
H52B H 1.4539 0.3779 0.6810 0.056 Uiso 1 1 calc R
C69 C 1.4203(2) 0.43470(17) 0.75935(11) 0.0533(6) Uani 1 1 d .
H74A H 1.4920 0.4187 0.7770 0.064 Uiso 1 1 calc R
H74B H 1.3758 0.4936 0.7669 0.064 Uiso 1 1 calc R
C70 C 1.3796(2) 0.37167(19) 0.79235(12) 0.0645(7) Uani 1 1 d .
H81A H 1.3093 0.3861 0.7745 0.097 Uiso 1 1 calc R
H81B H 1.3764 0.3751 0.8363 0.097 Uiso 1 1 calc R
H81C H 1.4262 0.3124 0.7879 0.097 Uiso 1 1 calc R
C71 C 1.37041(16) 0.54697(14) 0.55785(9) 0.0349(5) Uani 1 1 d .
H29A H 1.4445 0.5123 0.5733 0.042 Uiso 1 1 calc R
H29B H 1.3664 0.5493 0.5126 0.042 Uiso 1 1 calc R
C72 C 1.33883(18) 0.63895(14) 0.56892(11) 0.0413(5) Uani 1 1 d .
H33A H 1.3386 0.6389 0.6139 0.050 Uiso 1 1 calc R
H33B H 1.2675 0.6767 0.5499 0.050 Uiso 1 1 calc R
C73 C 1.41648(18) 0.67339(14) 0.54037(10) 0.0412(5) Uani 1 1 d .
H32A H 1.4860 0.6384 0.5627 0.049 Uiso 1 1 calc R
H32B H 1.4227 0.6657 0.4968 0.049 Uiso 1 1 calc R
C74 C 1.3859(2) 0.76861(17) 0.54226(13) 0.0603(7) Uani 1 1 d .
H85A H 1.3178 0.8038 0.5195 0.090 Uiso 1 1 calc R
H85B H 1.4387 0.7870 0.5231 0.090 Uiso 1 1 calc R
H85C H 1.3814 0.7766 0.5854 0.090 Uiso 1 1 calc R
C75 C 1.4432(3) 0.9204(2) 0.04397(16) 0.0719(8) Uani 1 1 d .
C76 C 1.5162(3) 0.8690(2) 0.09801(16) 0.0798(9) Uani 1 1 d .
H8A H 1.5860 0.8380 0.0842 0.120 Uiso 1 1 calc R
H8B H 1.4920 0.8267 0.1210 0.120 Uiso 1 1 calc R
H8C H 1.5194 0.9079 0.1249 0.120 Uiso 1 1 calc R
C77 C 1.3385(3) 0.9840(3) 0.0556(2) 0.1104(14) Uani 1 1 d .
H10A H 1.3452 1.0333 0.0691 0.166 Uiso 1 1 calc R
H10B H 1.3082 0.9556 0.0880 0.166 Uiso 1 1 calc R
H10C H 1.2927 1.0051 0.0175 0.166 Uiso 1 1 calc R

loop_
_atom_site_aniso_label
_atom_site_aniso_U_11
_atom_site_aniso_U_22
_atom_site_aniso_U_33
_atom_site_aniso_U_23
_atom_site_aniso_U_13
_atom_site_aniso_U_12
P1 0.0443(3) 0.0366(3) 0.0349(3) -0.0071(2) 0.0107(2) -0.0225(3)
O1 0.0593(12) 0.0561(12) 0.0788(13) 0.0119(10) -0.0130(10) -0.0183(10)
N1 0.0648(15) 0.0819(16) 0.0586(14) 0.0188(12) -0.0166(12) -0.0452(14)
C1 0.0546(16) 0.0580(16) 0.0385(13) -0.0005(11) -0.0006(11) -0.0283(13)
P2 0.0399(3) 0.0367(3) 0.0309(3) -0.0005(2) -0.0037(2) -0.0208(3)
O2 0.0511(9) 0.0428(8) 0.0335(8) -0.0042(6) 0.0029(7) -0.0271(8)
N2 0.0462(11) 0.0387(10) 0.0367(10) 0.0010(8) -0.0008(8) -0.0190(9)
C2 0.0420(12) 0.0319(11) 0.0333(11) -0.0058(9) 0.0079(9) -0.0138(10)
P3 0.0347(3) 0.0404(3) 0.0271(3) -0.0049(2) 0.0040(2) -0.0197(2)
O3 0.0760(13) 0.0982(14) 0.0335(9) -0.0037(9) 0.0033(8) -0.0637(12)
N3 0.0475(11) 0.0352(9) 0.0293(9) -0.0039(7) 0.0055(8) -0.0226(8)
C3 0.0534(15) 0.0398(12) 0.0357(12) -0.0026(10) 0.0051(10) -0.0172(11)
O4 0.0423(9) 0.0440(8) 0.0328(8) -0.0007(6) -0.0066(7) -0.0183(7)
N4 0.0448(11) 0.0415(10) 0.0289(9) -0.0059(7) 0.0048(8) -0.0256(9)
C4 0.0694(17) 0.0464(13) 0.0400(13) -0.0008(10) 0.0139(12) -0.0308(13)
O5 0.0511(10) 0.0412(8) 0.0441(9) -0.0070(7) 0.0165(7) -0.0268(8)
N5 0.0487(11) 0.0545(11) 0.0270(9) 0.0004(8) 0.0006(8) -0.0295(10)
C5 0.0673(17) 0.0543(14) 0.0426(13) -0.0058(11) 0.0112(12) -0.0377(13)
O6 0.0497(9) 0.0399(8) 0.0398(8) -0.0118(7) 0.0132(7) -0.0260(7)
N6 0.0460(11) 0.0482(11) 0.0283(9) -0.0014(8) 0.0009(8) -0.0239(9)
C6 0.0512(14) 0.0504(13) 0.0342(12) -0.0064(10) 0.0082(10) -0.0268(12)
O7 0.0684(12) 0.0392(9) 0.0401(9) -0.0122(7) 0.0236(9) -0.0295(8)
N7 0.0424(11) 0.0445(10) 0.0298(9) -0.0005(8) -0.0051(8) -0.0219(9)
C7 0.0428(13) 0.0339(11) 0.0310(11) -0.0069(9) 0.0099(9) -0.0167(10)
O8 0.0552(11) 0.0700(12) 0.0433(9) 0.0051(8) 0.0027(8) -0.0367(10)
N8 0.0463(11) 0.0433(10) 0.0325(9) 0.0010(8) -0.0071(8) -0.0226(9)
C8 0.0339(11) 0.0325(10) 0.0299(10) -0.0041(8) 0.0048(9) -0.0116(9)
O9 0.0525(10) 0.0408(8) 0.0447(9) -0.0018(7) -0.0090(7) -0.0254(8)
N9 0.0327(10) 0.0380(10) 0.0426(10) -0.0084(8) 0.0039(8) -0.0147(8)
C9 0.0333(11) 0.0370(11) 0.0286(10) -0.0027(8) 0.0029(9) -0.0129(9)
O10 0.0672(11) 0.0439(9) 0.0422(9) 0.0062(7) -0.0173(8) -0.0317(8)
N10 0.0392(11) 0.0326(10) 0.0613(12) -0.0112(9) 0.0127(9) -0.0123(8)
C10 0.0384(12) 0.0431(12) 0.0325(11) -0.0037(9) 0.0050(9) -0.0204(10)
O11 0.0429(10) 0.0481(10) 0.0676(12) -0.0195(9) -0.0060(8) -0.0172(8)
N11 0.0343(10) 0.0373(9) 0.0302(9) -0.0049(7) 0.0054(7) -0.0144(8)
C11 0.0411(13) 0.0489(13) 0.0325(11) -0.0070(9) 0.0018(9) -0.0235(11)
O12 0.0642(12) 0.0807(12) 0.0404(9) -0.0173(9) 0.0118(8) -0.0526(10)
C12 0.0326(11) 0.0435(12) 0.0284(10) -0.0027(9) 0.0028(9) -0.0149(10)
O13 0.0418(9) 0.0528(9) 0.0285(7) -0.0065(6) 0.0055(6) -0.0286(7)
C13 0.0508(14) 0.0465(13) 0.0319(11) -0.0019(9) 0.0054(10) -0.0265(11)
O14 0.0419(8) 0.0375(8) 0.0328(7) -0.0070(6) 0.0086(6) -0.0202(7)
C14 0.0483(13) 0.0443(12) 0.0318(11) -0.0056(9) 0.0039(10) -0.0250(11)
O15 0.0420(9) 0.0404(8) 0.0365(8) -0.0060(7) 0.0111(7) -0.0192(7)
C15 0.0376(12) 0.0507(13) 0.0304(11) 0.0005(10) 0.0000(9) -0.0197(11)
O16 0.0388(9) 0.0615(10) 0.0310(8) -0.0067(7) 0.0045(7) -0.0275(8)
C16 0.0326(11) 0.0384(11) 0.0329(11) -0.0042(9) -0.0001(9) -0.0121(9)
O17 0.0422(9) 0.0402(9) 0.0475(10) -0.0033(8) -0.0008(8) -0.0183(8)
C17 0.0484(14) 0.0447(13) 0.0386(12) -0.0029(10) 0.0053(10) -0.0213(11)
O18 0.131(2) 0.151(3) 0.0682(14) -0.0513(16) 0.0439(15) -0.107(2)
C18 0.0578(16) 0.0468(13) 0.0482(14) -0.0091(11) 0.0026(12) -0.0285(12)
O19 0.116(2) 0.130(2) 0.0861(18) -0.0517(17) 0.0002(17) -0.0046(18)
C19 0.0511(14) 0.0498(13) 0.0391(12) -0.0124(10) 0.0034(11) -0.0237(12)
C20 0.0438(13) 0.0435(12) 0.0318(11) -0.0064(9) 0.0034(10) -0.0183(11)
C21 0.0311(11) 0.0383(11) 0.0319(11) -0.0053(9) 0.0028(9) -0.0120(9)
C22 0.0362(12) 0.0401(11) 0.0253(10) -0.0050(9) 0.0042(9) -0.0147(10)
C23 0.077(2) 0.147(4) 0.078(2) 0.024(2) -0.020(2) -0.064(3)
C25 0.0733(18) 0.0459(13) 0.0416(13) 0.0020(11) -0.0067(12) -0.0316(13)
C26 0.199(5) 0.150(4) 0.167(5) 0.089(4) -0.101(4) -0.140(4)
C27 0.0341(12) 0.0454(12) 0.0425(12) -0.0087(10) 0.0073(10) -0.0168(10)
C28 0.0412(13) 0.0458(13) 0.0541(14) -0.0050(11) 0.0047(11) -0.0181(11)
C29 0.0516(15) 0.0554(15) 0.0560(15) -0.0062(12) 0.0107(12) -0.0239(13)
C30 0.084(2) 0.0595(17) 0.0547(16) -0.0077(13) 0.0120(15) -0.0334(16)
C31 0.0306(12) 0.0433(12) 0.0502(13) -0.0063(10) 0.0028(10) -0.0148(10)
C32 0.0414(13) 0.0480(13) 0.0518(14) -0.0072(11) -0.0029(11) -0.0187(11)
C33 0.0461(14) 0.0485(14) 0.0624(16) -0.0001(12) -0.0080(12) -0.0240(12)
C34 0.0727(19) 0.0750(19) 0.0566(16) 0.0057(14) -0.0193(14) -0.0451(16)
C35 0.0355(12) 0.0369(11) 0.0438(12) -0.0076(9) 0.0005(10) -0.0113(10)
C36 0.0510(16) 0.0525(15) 0.0703(18) 0.0029(13) 0.0050(13) -0.0232(13)
C37 0.0595(17) 0.0512(15) 0.0686(17) 0.0065(13) -0.0103(14) -0.0280(13)
C38 0.076(3) 0.096(3) 0.158(4) 0.061(3) 0.008(3) -0.030(2)
C39 0.0378(13) 0.0434(12) 0.0489(13) -0.0169(10) 0.0114(10) -0.0161(10)
C40 0.0436(14) 0.0505(14) 0.0502(14) -0.0174(11) 0.0074(11) -0.0202(11)
C41 0.0532(16) 0.0612(16) 0.0595(16) -0.0265(13) 0.0110(13) -0.0224(13)
C42 0.0643(18) 0.0770(19) 0.0699(18) -0.0362(16) 0.0092(15) -0.0307(16)
C43 0.0404(13) 0.0364(12) 0.0637(16) -0.0116(11) 0.0106(12) -0.0111(10)
C44 0.0521(16) 0.0467(14) 0.0619(16) -0.0133(12) 0.0096(13) -0.0140(12)
C45 0.0546(16) 0.0444(14) 0.0699(18) -0.0093(12) 0.0053(14) -0.0123(12)
C46 0.076(2) 0.0511(16) 0.0629(18) -0.0018(13) 0.0009(15) -0.0153(15)
C47 0.0399(13) 0.0406(12) 0.0619(15) -0.0117(11) 0.0116(11) -0.0162(11)
C48 0.0540(16) 0.0457(14) 0.0628(16) -0.0123(12) 0.0142(13) -0.0219(12)
C49 0.0592(18) 0.0639(17) 0.085(2) -0.0147(15) 0.0100(15) -0.0342(15)
C50 0.081(2) 0.081(2) 0.090(2) -0.0153(18) 0.0128(18) -0.0497(19)
C51 0.0456(14) 0.0346(12) 0.0623(15) -0.0118(11) 0.0156(12) -0.0129(11)
C52 0.0484(15) 0.0395(13) 0.0613(16) -0.0083(11) 0.0118(12) -0.0147(11)
C53 0.0562(16) 0.0524(15) 0.0604(16) -0.0118(12) 0.0139(13) -0.0214(13)
C54 0.079(2) 0.0707(19) 0.0647(18) -0.0124(15) 0.0087(16) -0.0379(17)
C55 0.0454(14) 0.0328(12) 0.0714(17) -0.0144(11) 0.0168(12) -0.0163(11)
C56 0.0492(16) 0.0458(15) 0.117(3) -0.0205(16) 0.0227(16) -0.0198(13)
C57 0.0642(19) 0.0440(15) 0.113(3) -0.0235(16) 0.0288(17) -0.0291(14)
C58 0.072(2) 0.0641(19) 0.124(3) -0.0162(19) 0.025(2) -0.0328(17)
C59 0.0335(12) 0.0423(12) 0.0440(12) -0.0069(10) 0.0071(10) -0.0150(10)
C60 0.0386(13) 0.0522(14) 0.0434(13) -0.0020(11) -0.0001(10) -0.0190(11)
C61 0.0432(14) 0.0593(16) 0.0644(17) -0.0034(13) -0.0052(12) -0.0237(13)
C62 0.0559(17) 0.0749(19) 0.076(2) -0.0048(16) -0.0235(15) -0.0255(15)
C63 0.0435(13) 0.0415(12) 0.0327(11) -0.0100(9) 0.0081(10) -0.0170(10)
C64 0.0719(19) 0.0516(15) 0.0626(16) -0.0151(13) 0.0214(14) -0.0347(14)
C65 0.0745(19) 0.0478(14) 0.0594(16) -0.0102(12) 0.0033(14) -0.0280(14)
C66 0.138(3) 0.069(2) 0.126(3) -0.036(2) 0.043(3) -0.066(2)
C67 0.0432(13) 0.0437(12) 0.0281(10) -0.0083(9) 0.0101(9) -0.0164(10)
C68 0.0466(14) 0.0524(14) 0.0386(12) -0.0111(10) 0.0025(10) -0.0161(11)
C69 0.0585(16) 0.0587(15) 0.0373(13) -0.0076(11) 0.0005(11) -0.0191(13)
C70 0.078(2) 0.0629(17) 0.0476(15) -0.0001(13) -0.0019(14) -0.0283(15)
C71 0.0337(12) 0.0415(12) 0.0309(10) -0.0059(9) 0.0055(9) -0.0173(10)
C72 0.0371(12) 0.0434(12) 0.0415(12) -0.0077(10) 0.0057(10) -0.0149(10)
C73 0.0427(13) 0.0446(12) 0.0384(12) -0.0095(10) 0.0070(10) -0.0196(11)
C74 0.0761(19) 0.0526(15) 0.0623(16) -0.0195(13) 0.0230(15) -0.0335(14)
C75 0.072(2) 0.0684(19) 0.082(2) -0.0350(17) 0.0151(18) -0.0270(17)
C76 0.073(2) 0.084(2) 0.084(2) -0.0198(18) 0.0090(18) -0.0323(18)
C77 0.088(3) 0.083(3) 0.129(3) -0.021(2) 0.021(3) -0.003(2)

loop_
_atom_type_symbol
_atom_type_description
_atom_type_scat_dispersion_real
_atom_type_scat_dispersion_imag
_atom_type_scat_source
C C 0.0033 0.0016 'International Tables Vol C Tables 4.2.6.8 and 6.1.1.4'
H H 0.0000 0.0000 'International Tables Vol C Tables 4.2.6.8 and 6.1.1.4'
N N 0.0061 0.0033 'International Tables Vol C Tables 4.2.6.8 and 6.1.1.4'
O O 0.0106 0.0060 'International Tables Vol C Tables 4.2.6.8 and 6.1.1.4'
P P 0.1023 0.0942 'International Tables Vol C Tables 4.2.6.8 and 6.1.1.4'

loop_
_geom_angle_atom_site_label_1
_geom_angle_atom_site_label_2
_geom_angle_atom_site_label_3
_geom_angle
O5 P1 O6 115.35(9)
O5 P1 O7 110.00(9)
O6 P1 O7 109.45(9)
O5 P1 O8 106.07(9)
O6 P1 O8 109.80(10)
O7 P1 O8 105.70(10)
C1 N1 C23 121.5(3)
O1 C1 N1 122.4(2)
O1 C1 N2 123.5(2)
N1 C1 N2 114.1(2)
O10 P2 O9 115.27(9)
O10 P2 O11 110.20(10)
O9 P2 O11 107.69(10)
O10 P2 O12 110.34(10)
O9 P2 O12 106.73(9)
O11 P2 O12 106.15(10)
C1 N2 C2 124.54(19)
C3 C2 C7 119.1(2)
C3 C2 N2 121.2(2)
C7 C2 N2 119.61(18)
O14 P3 O13 114.34(8)
O14 P3 O16 107.81(9)
O13 P3 O16 110.46(8)
O14 P3 O15 110.00(8)
O13 P3 O15 106.87(9)
O16 P3 O15 107.14(9)
C8 N3 C7 124.36(17)
C4 C3 C2 120.5(2)
C8 N4 C9 126.96(18)
C5 C4 C3 120.6(2)
C15 N5 C12 127.46(19)
C4 C5 C6 119.8(2)
C15 N6 C16 127.36(19)
C5 C6 C7 120.6(2)
C22 N7 C21 125.99(18)
C6 C7 C2 119.32(19)
C6 C7 N3 121.41(19)
C2 C7 N3 119.27(19)
C22 N8 C25 122.00(18)
O2 C8 N4 123.74(18)
O2 C8 N3 123.12(18)
N4 C8 N3 113.13(18)
C39 N9 C31 107.11(16)
C39 N9 C35 111.14(16)
C31 N9 C35 110.91(16)
C39 N9 C27 111.35(17)
C31 N9 C27 111.10(16)
C35 N9 C27 105.30(16)
C10 C9 C14 117.96(19)
C10 C9 N4 125.06(19)
C14 C9 N4 116.98(18)
C51 N10 C47 110.93(19)
C51 N10 C55 110.96(18)
C47 N10 C55 106.09(16)
C51 N10 C43 107.01(17)
C47 N10 C43 111.07(18)
C55 N10 C43 110.84(19)
C11 C10 C9 120.9(2)
C59 N11 C63 111.29(16)
C59 N11 C71 111.44(15)
C63 N11 C71 105.82(15)
C59 N11 C67 105.91(15)
C63 N11 C67 110.86(16)
C71 N11 C67 111.62(16)
C10 C11 C12 120.6(2)
C13 C12 C11 118.35(19)
C13 C12 N5 117.68(19)
C11 C12 N5 123.95(19)
C14 C13 C12 121.2(2)
C13 C14 C9 120.9(2)
O3 C15 N5 123.7(2)
O3 C15 N6 124.6(2)
N5 C15 N6 111.70(19)
C17 C16 C21 118.98(19)
C17 C16 N6 122.83(19)
C21 C16 N6 118.17(19)
C16 C17 C18 121.1(2)
C19 C18 C17 119.6(2)
C20 C19 C18 120.0(2)
C19 C20 C21 121.0(2)
C20 C21 C16 119.2(2)
C20 C21 N7 121.56(19)
C16 C21 N7 119.17(18)
O4 C22 N8 123.12(19)
O4 C22 N7 123.41(19)
N8 C22 N7 113.46(18)
N1 C23 C24 111.5(5)
C26 C25 N8 113.9(3)
C28 C27 N9 117.55(18)
C27 C28 C29 109.01(19)
C30 C29 C28 114.1(2)
C32 C31 N9 115.45(18)
C31 C32 C33 111.6(2)
C34 C33 C32 111.9(2)
C36 C35 N9 116.75(19)
C35 C36 C37 109.3(2)
C38 C37 C36 114.1(3)
N9 C39 C40 116.31(18)
C41 C40 C39 110.5(2)
C42 C41 C40 112.1(2)
C44 C43 N10 115.73(19)
C45 C44 C43 110.9(2)
C44 C45 C46 112.7(2)
C48 C47 N10 114.95(19)
C49 C48 C47 109.2(2)
C50 C49 C48 112.9(3)
N10 C51 C52 116.00(19)
C51 C52 C53 109.2(2)
C54 C53 C52 113.9(2)
C56 C55 N10 116.65(19)
C55 C56 C57 110.5(2)
C58 C57 C56 114.9(2)
C60 C59 N11 115.78(18)
C59 C60 C61 110.8(2)
C60 C61 C62 112.3(2)
C64 C63 N11 116.28(19)
C63 C64 C65 111.1(2)
C64 C65 C66 113.8(3)
C68 C67 N11 116.32(17)
C67 C68 C69 110.3(2)
C70 C69 C68 113.8(2)
C72 C71 N11 116.10(17)
C71 C72 C73 108.64(18)
C74 C73 C72 113.3(2)
O19 C75 C76 122.4(3)
O19 C75 C77 120.2(4)
C76 C75 C77 117.4(3)

loop_
_geom_bond_atom_site_label_1
_geom_bond_atom_site_label_2
_geom_bond_distance
P1 O5 1.4917(15)
P1 O6 1.5063(15)
P1 O7 1.5592(17)
P1 O8 1.5801(19)
O1 C1 1.215(3)
N1 C1 1.343(3)
N1 C23 1.431(4)
C1 N2 1.375(3)
P2 O10 1.4916(16)
P2 O9 1.4936(16)
P2 O11 1.5595(18)
P2 O12 1.5741(17)
O2 C8 1.232(2)
N2 C2 1.408(3)
C2 C3 1.396(3)
C2 C7 1.405(3)
P3 O14 1.5071(15)
P3 O13 1.5087(15)
P3 O16 1.5622(16)
P3 O15 1.5665(16)
O3 C15 1.217(3)
N3 C8 1.373(3)
N3 C7 1.419(3)
C3 C4 1.377(3)
O4 C22 1.232(2)
N4 C8 1.366(3)
N4 C9 1.410(3)
C4 C5 1.377(4)
N5 C15 1.366(3)
N5 C12 1.420(3)
C5 C6 1.387(3)
N6 C15 1.368(3)
N6 C16 1.414(3)
C6 C7 1.390(3)
N7 C22 1.379(3)
N7 C21 1.414(3)
N8 C22 1.349(3)
N8 C25 1.447(3)
N9 C39 1.511(3)
N9 C31 1.519(3)
N9 C35 1.521(3)
N9 C27 1.521(3)
C9 C10 1.389(3)
C9 C14 1.395(3)
N10 C51 1.511(3)
N10 C47 1.518(3)
N10 C55 1.526(3)
N10 C43 1.527(3)
C10 C11 1.388(3)
N11 C59 1.518(3)
N11 C63 1.519(3)
N11 C71 1.523(3)
N11 C67 1.529(3)
C11 C12 1.392(3)
C12 C13 1.381(3)
C13 C14 1.378(3)
C16 C17 1.388(3)
C16 C21 1.413(3)
C17 C18 1.388(3)
C18 C19 1.386(3)
O19 C75 1.210(4)
C19 C20 1.381(3)
C20 C21 1.389(3)
C23 C24 1.441(8)
C25 C26 1.432(5)
C27 C28 1.510(3)
C28 C29 1.530(3)
C29 C30 1.507(4)
C31 C32 1.512(3)
C32 C33 1.521(3)
C33 C34 1.505(4)
C35 C36 1.506(3)
C36 C37 1.520(4)
C37 C38 1.517(4)
C39 C40 1.519(3)
C40 C41 1.517(3)
C41 C42 1.507(4)
C43 C44 1.523(3)
C44 C45 1.514(4)
C45 C46 1.523(4)
C47 C48 1.517(3)
C48 C49 1.516(4)
C49 C50 1.500(4)
C51 C52 1.520(4)
C52 C53 1.531(3)
C53 C54 1.516(4)
C55 C56 1.495(4)
C56 C57 1.514(4)
C57 C58 1.472(4)
C59 C60 1.514(3)
C60 C61 1.515(3)
C61 C62 1.523(4)
C63 C64 1.508(3)
C64 C65 1.510(4)
C65 C66 1.517(4)
C67 C68 1.509(3)
C68 C69 1.535(3)
C69 C70 1.493(4)
C71 C72 1.516(3)
C72 C73 1.517(3)
C73 C74 1.514(3)
C75 C76 1.468(5)
C75 C77 1.483(5)
